data_7040208
loop_
_publ_author_name
'Saad, Fawaz A.'
'Knight, James C.'
'Kariuki, Benson M.'
'Amoroso, Angelo J.'

_publ_section_title
;
 Co-ordination behaviour of a novel tristhiourea tripodal ligand;
 structural variations in a series of transition metal complexes.
;
_journal_issue 25
_journal_name_full 'Dalton transactions (Cambridge, England : 2003)'
_journal_page_first 10280
_journal_page_last 10288
_journal_paper_doi 10.1039/c6dt01148a
_journal_volume 45
_journal_year 2016
_chemical_formula_sum 'C45 H40 Cl5 N11 O11 S3 Zn'
_chemical_formula_weight 1249.68
_chemical_name_systematic
;
 ?
;
_space_group_crystal_system orthorhombic
_space_group_IT_number 56
_space_group_name_Hall '-P 2ab 2ac'
_space_group_name_H-M_alt 'P c c n'
_symmetry_space_group_name_Hall '-P 2ab 2ac'
_symmetry_space_group_name_H-M 'P c c n'
_atom_sites_solution_hydrogens geom
_audit_creation_method SHELXL-2013
_audit_update_record
;
2016-03-22 deposited with the CCDC.
2016-05-20 downloaded from the CCDC.
;
_cell_angle_alpha 90
_cell_angle_beta 90
_cell_angle_gamma 90
_cell_formula_units_Z 8
_cell_length_a 30.5910(3)
_cell_length_b 19.7950(3)
_cell_length_c 17.5370(5)
_cell_measurement_reflns_used 5486
_cell_measurement_temperature 150(2)
_cell_measurement_theta_max 25.050
_cell_measurement_theta_min 2.451
_cell_volume 10619.5(4)
_computing_cell_refinement 'HKL Scalepack (Otwinowski & Minor 1997)'
_computing_data_collection 'Collect (Nonius BV, 1997-2000)'
_computing_data_reduction 'HKL Denzo and Scalepack (Otwinowski & Minor 1997)'
_computing_molecular_graphics 'Ortep-3 for Windows (Farrugia, 1997)'
_computing_publication_material 'WinGX publication routines (Farrugia, 1999)'
_computing_structure_refinement 'SHELXL-2013 (Sheldrick, 2013)'
_computing_structure_solution 'SHELXS-86 (Sheldrick, 1986)'
_diffrn_ambient_temperature 150(2)
_diffrn_measured_fraction_theta_full 0.884
_diffrn_measured_fraction_theta_max 0.891
_diffrn_measurement_device_type KappaCCD
_diffrn_measurement_method CCD
_diffrn_radiation_type MoK\a
_diffrn_radiation_wavelength 0.71073
_diffrn_reflns_av_R_equivalents 0.0869
_diffrn_reflns_av_unetI/netI 0.0817
_diffrn_reflns_Laue_measured_fraction_full 0.884
_diffrn_reflns_Laue_measured_fraction_max 0.891
_diffrn_reflns_limit_h_max 36
_diffrn_reflns_limit_h_min -32
_diffrn_reflns_limit_k_max 23
_diffrn_reflns_limit_k_min -20
_diffrn_reflns_limit_l_max 20
_diffrn_reflns_limit_l_min -19
_diffrn_reflns_number 36743
_diffrn_reflns_point_group_measured_fraction_full 0.884
_diffrn_reflns_point_group_measured_fraction_max 0.891
_diffrn_reflns_theta_full 24.500
_diffrn_reflns_theta_max 25.050
_diffrn_reflns_theta_min 2.451
_diffrn_source 'Seales tube'
_exptl_absorpt_coefficient_mu 0.901
_exptl_absorpt_correction_T_max 0.982
_exptl_absorpt_correction_T_min 0.661
_exptl_absorpt_correction_type empirical
_exptl_absorpt_process_details Denzo/Scalepack
_exptl_crystal_colour colourless
_exptl_crystal_density_diffrn 1.563
_exptl_crystal_description needle
_exptl_crystal_F_000 5104
_exptl_crystal_size_max 0.500
_exptl_crystal_size_mid 0.100
_exptl_crystal_size_min 0.020
_refine_diff_density_max 1.649
_refine_diff_density_min -1.089
_refine_diff_density_rms 0.126
_refine_ls_extinction_method none
_refine_ls_goodness_of_fit_ref 1.031
_refine_ls_hydrogen_treatment constr
_refine_ls_matrix_type full
_refine_ls_number_parameters 719
_refine_ls_number_reflns 8397
_refine_ls_number_restraints 120
_refine_ls_restrained_S_all 1.034
_refine_ls_R_factor_all 0.1310
_refine_ls_R_factor_gt 0.0853
_refine_ls_shift/su_max 0.000
_refine_ls_shift/su_mean 0.000
_refine_ls_structure_factor_coef Fsqd
_refine_ls_weighting_details 'w=1/[\s^2^(Fo^2^)+(0.0979P)^2^+64.6242P] where P=(Fo^2^+2Fc^2^)/3'
_refine_ls_weighting_scheme calc
_refine_ls_wR_factor_gt 0.2035
_refine_ls_wR_factor_ref 0.2283
_reflns_Friedel_coverage 0.000
_reflns_number_gt 5486
_reflns_number_total 8397
_reflns_threshold_expression 'I > 2\s(I)'
_cod_data_source_file c6dt01148a2.cif
_cod_data_source_block aja0909
_cod_database_code 7040208
_shelx_space_group_comment
;
The symmetry employed for this shelxl refinement is uniquely defined
by the following loop, which should always be used as a source of
symmetry information in preference to the above space-group names.
They are only intended as comments.
;
_shelx_estimated_absorpt_t_min 0.661
_shelx_estimated_absorpt_t_max 0.982
_shelxl_version_number 2013-4

loop_
_space_group_symop_operation_xyz
'x, y, z'
'-x+1/2, -y+1/2, z'
'x+1/2, -y, -z+1/2'
'-x, y+1/2, -z+1/2'
'-x, -y, -z'
'x-1/2, y-1/2, -z'
'-x-1/2, y, z-1/2'
'x, -y-1/2, z-1/2'

loop_
_atom_site_label
_atom_site_type_symbol
_atom_site_fract_x
_atom_site_fract_y
_atom_site_fract_z
_atom_site_U_iso_or_equiv
_atom_site_adp_type
_atom_site_occupancy
_atom_site_site_symmetry_order
_atom_site_calc_flag
_atom_site_refinement_flags_posn
_atom_site_refinement_flags_adp
_atom_site_refinement_flags_occupancy
_atom_site_disorder_assembly
_atom_site_disorder_group
C1 C 0.9040(2) 0.1029(4) 0.0900(4) 0.0392(18) Uani 1 1 d . . . . .
H1A H 0.9001 0.1375 0.0498 0.047 Uiso 1 1 calc R U . . .
H1B H 0.9345 0.1053 0.1084 0.047 Uiso 1 1 calc R U . . .
C2 C 0.8734(2) 0.1176(3) 0.1549(4) 0.0352(16) Uani 1 1 d . . . . .
C3 C 0.8842(3) 0.1638(4) 0.2104(4) 0.0439(19) Uani 1 1 d . . . . .
H3 H 0.9120 0.1851 0.2102 0.053 Uiso 1 1 calc R U . . .
C4 C 0.8542(3) 0.1787(4) 0.2661(5) 0.048(2) Uani 1 1 d . . . . .
H4 H 0.8606 0.2118 0.3036 0.058 Uiso 1 1 calc R U . . .
C5 C 0.8151(3) 0.1453(4) 0.2671(5) 0.046(2) Uani 1 1 d . . . . .
H5 H 0.7940 0.1542 0.3057 0.055 Uiso 1 1 calc R U . . .
C6 C 0.8069(2) 0.0987(4) 0.2109(4) 0.0346(16) Uani 1 1 d . . . . .
C7 C 0.7625(3) -0.0005(4) 0.2295(5) 0.047(2) Uani 1 1 d . . . . .
C8 C 0.6840(2) 0.0004(4) 0.1941(4) 0.0392(18) Uani 1 1 d . . . . .
C9 C 0.6435(3) -0.0407(4) 0.1937(5) 0.0455(19) Uani 1 1 d . . . . .
C10 C 0.6421(3) -0.1093(4) 0.2139(4) 0.0436(19) Uani 1 1 d . . . . .
H10 H 0.6682 -0.1326 0.2266 0.052 Uiso 1 1 calc R U . . .
C11 C 0.6022(3) -0.1427(4) 0.2153(5) 0.057(2) Uani 1 1 d . . . . .
H11 H 0.6011 -0.1890 0.2296 0.068 Uiso 1 1 calc R U . . .
C12 C 0.5646(4) -0.1099(6) 0.1963(8) 0.097(4) Uani 1 1 d . . . . .
H12 H 0.5375 -0.1334 0.1973 0.116 Uiso 1 1 calc R U . . .
C13 C 0.5656(4) -0.0418(6) 0.1754(11) 0.123(6) Uani 1 1 d . . . . .
H13 H 0.5395 -0.0186 0.1625 0.147 Uiso 1 1 calc R U . . .
C14 C 0.6059(3) -0.0085(5) 0.1737(8) 0.087(4) Uani 1 1 d . . . . .
H14 H 0.6071 0.0375 0.1584 0.104 Uiso 1 1 calc R U . . .
C15 C 0.9141(3) -0.0179(4) 0.1056(5) 0.0406(18) Uani 1 1 d . . . . .
H15A H 0.9123 -0.0040 0.1597 0.049 Uiso 1 1 calc R U . . .
H15B H 0.9453 -0.0246 0.0927 0.049 Uiso 1 1 calc R U . . .
C16 C 0.8895(3) -0.0835(4) 0.0943(4) 0.0394(18) Uani 1 1 d . . . . .
C17 C 0.9092(3) -0.1443(4) 0.1089(4) 0.0411(18) Uani 1 1 d . . . . .
H17 H 0.9390 -0.1460 0.1240 0.049 Uiso 1 1 calc R U . . .
C18 C 0.8856(3) -0.2025(4) 0.1016(5) 0.053(2) Uani 1 1 d . . . . .
H18 H 0.8987 -0.2450 0.1123 0.063 Uiso 1 1 calc R U . . .
C19 C 0.8425(3) -0.1991(4) 0.0784(4) 0.044(2) Uani 1 1 d . . . . .
H19 H 0.8252 -0.2389 0.0739 0.053 Uiso 1 1 calc R U . . .
C20 C 0.8251(3) -0.1364(4) 0.0620(4) 0.0446(19) Uani 1 1 d . . . . .
C21 C 0.7741(3) -0.1239(4) -0.0412(4) 0.0386(18) Uani 1 1 d . . . . .
C22 C 0.6945(3) -0.1403(4) -0.0201(5) 0.0437(19) Uani 1 1 d . . . . .
C23 C 0.6514(3) -0.1448(4) -0.0593(5) 0.046(2) Uani 1 1 d . . . . .
C24 C 0.6473(3) -0.1639(4) -0.1346(5) 0.051(2) Uani 1 1 d . U . . .
H24 H 0.6723 -0.1768 -0.1631 0.061 Uiso 1 1 calc R U . . .
C25 C 0.6061(3) -0.1640(5) -0.1687(6) 0.067(3) Uani 1 1 d . U . . .
H25 H 0.6029 -0.1755 -0.2210 0.080 Uiso 1 1 calc R U . . .
C26 C 0.5702(4) -0.1472(6) -0.1257(7) 0.081(3) Uani 1 1 d . . . . .
H26 H 0.5421 -0.1474 -0.1488 0.098 Uiso 1 1 calc R U . . .
C27 C 0.5738(3) -0.1302(5) -0.0499(7) 0.075(3) Uani 1 1 d . . . . .
H27 H 0.5486 -0.1193 -0.0208 0.090 Uiso 1 1 calc R U . . .
C28 C 0.6146(3) -0.1291(5) -0.0171(5) 0.058(2) Uani 1 1 d . . . . .
H28 H 0.6175 -0.1175 0.0352 0.070 Uiso 1 1 calc R U . . .
C29 C 0.9079(2) 0.0301(4) -0.0229(4) 0.0367(17) Uani 1 1 d . . . . .
H29A H 0.9073 -0.0179 -0.0388 0.044 Uiso 1 1 calc R U . . .
H29B H 0.9381 0.0472 -0.0298 0.044 Uiso 1 1 calc R U . . .
C30 C 0.8770(2) 0.0704(3) -0.0722(4) 0.0326(16) Uani 1 1 d . . . . .
C31 C 0.8888(2) 0.0960(4) -0.1420(4) 0.0394(18) Uani 1 1 d . . . . .
H31 H 0.9173 0.0884 -0.1616 0.047 Uiso 1 1 calc R U . . .
C32 C 0.8588(2) 0.1324(4) -0.1831(4) 0.0391(18) Uani 1 1 d . . . . .
H32 H 0.8662 0.1499 -0.2319 0.047 Uiso 1 1 calc R U . . .
C33 C 0.8171(2) 0.1437(3) -0.1522(4) 0.0325(16) Uani 1 1 d . . . . .
H33 H 0.7958 0.1693 -0.1790 0.039 Uiso 1 1 calc R U . . .
C34 C 0.8083(2) 0.1165(3) -0.0822(4) 0.0302(15) Uani 1 1 d . . . . .
C35 C 0.7423(2) 0.0977(3) -0.0024(4) 0.0266(14) Uani 1 1 d . . . . .
C36 C 0.6829(2) 0.1844(3) -0.0106(4) 0.0301(15) Uani 1 1 d . . . . .
C37 C 0.6390(2) 0.1989(3) 0.0200(4) 0.0274(14) Uani 1 1 d . . . . .
C38 C 0.6098(2) 0.2341(3) -0.0271(4) 0.0371(17) Uani 1 1 d . . . . .
H38 H 0.6193 0.2503 -0.0754 0.045 Uiso 1 1 calc R U . . .
C39 C 0.5674(2) 0.2453(4) -0.0034(4) 0.0420(18) Uani 1 1 d . . . . .
H39 H 0.5476 0.2689 -0.0355 0.050 Uiso 1 1 calc R U . . .
C40 C 0.5537(2) 0.2222(4) 0.0673(5) 0.0438(19) Uani 1 1 d . . . . .
H40 H 0.5244 0.2294 0.0834 0.053 Uiso 1 1 calc R U . . .
C41 C 0.5828(2) 0.1887(4) 0.1142(5) 0.0441(19) Uani 1 1 d . . . . .
H41 H 0.5737 0.1734 0.1630 0.053 Uiso 1 1 calc R U . . .
C42 C 0.6251(2) 0.1773(4) 0.0903(4) 0.0388(18) Uani 1 1 d . . . . .
H42 H 0.6449 0.1542 0.1229 0.047 Uiso 1 1 calc R U . . .
N1 N 0.89574(19) 0.0352(3) 0.0574(3) 0.0335(13) Uani 1 1 d . . . . .
N2 N 0.83492(18) 0.0853(3) 0.1541(3) 0.0320(13) Uani 1 1 d . . . . .
N3 N 0.7660(2) 0.0639(3) 0.2090(3) 0.0359(14) Uani 1 1 d . . . . .
H3A H 0.7425 0.0857 0.1938 0.043 Uiso 1 1 calc R U . . .
N4 N 0.7207(2) -0.0287(3) 0.2215(4) 0.055(2) Uani 1 1 d . . . . .
H4A H 0.7181 -0.0710 0.2363 0.066 Uiso 1 1 calc R U . . .
N5 N 0.8475(2) -0.0788(3) 0.0725(3) 0.0368(14) Uani 1 1 d . . . . .
N6 N 0.7815(2) -0.1317(3) 0.0338(4) 0.0387(15) Uani 1 1 d . . . . .
H6 H 0.7593 -0.1339 0.0657 0.046 Uiso 1 1 calc R U . . .
N7 N 0.7312(2) -0.1298(3) -0.0650(4) 0.0443(16) Uani 1 1 d . . . . .
H7 H 0.7266 -0.1263 -0.1144 0.053 Uiso 1 1 calc R U . . .
N8 N 0.83690(18) 0.0800(3) -0.0421(3) 0.0312(13) Uani 1 1 d . . . . .
N9 N 0.76728(17) 0.1333(3) -0.0488(3) 0.0272(12) Uani 1 1 d . . . . .
H9 H 0.7571 0.1735 -0.0609 0.033 Uiso 1 1 calc R U . . .
N10 N 0.70332(18) 0.1276(3) 0.0192(3) 0.0306(13) Uani 1 1 d . . . . .
H10A H 0.6895 0.1078 0.0571 0.037 Uiso 1 1 calc R U . . .
S1 S 0.80338(8) -0.04685(14) 0.26131(19) 0.0781(9) Uani 1 1 d . . . . .
S2 S 0.81229(7) -0.10504(12) -0.10537(12) 0.0545(6) Uani 1 1 d . . . . .
S3 S 0.75067(6) 0.01839(8) 0.03044(11) 0.0331(4) Uani 1 1 d . . . . .
O1 O 0.68342(16) 0.0592(3) 0.1715(3) 0.0421(12) Uani 1 1 d . . . . .
O2 O 0.69703(19) -0.1439(3) 0.0503(3) 0.0541(15) Uani 1 1 d . . . . .
O3 O 0.70098(15) 0.2174(2) -0.0616(3) 0.0317(11) Uani 1 1 d . . . . .
Zn1 Zn 0.82552(3) 0.02160(4) 0.05935(5) 0.0305(3) Uani 1 1 d . . . . .
O4 O 0.9970(2) 0.2374(4) 0.2272(3) 0.0687(19) Uani 1 1 d . . . . .
O5 O 0.94023(16) 0.2636(3) 0.3116(3) 0.0594(17) Uani 1 1 d . . . . .
O6 O 0.9913(2) 0.3454(3) 0.2814(4) 0.077(2) Uani 1 1 d . . . . .
O7 O 1.01230(17) 0.2527(3) 0.3572(3) 0.0533(15) Uani 1 1 d . . . . .
Cl1 Cl 0.98540(6) 0.27477(11) 0.29459(11) 0.0455(5) Uani 1 1 d . . . . .
O8 O 0.77991(16) 0.2127(2) 0.0990(3) 0.0397(12) Uani 1 1 d . . . . .
O9 O 0.72573(17) 0.2038(3) 0.1935(3) 0.0473(14) Uani 1 1 d . . . . .
Cl2 Cl 0.7500 0.2500 0.14603(13) 0.0327(5) Uani 1 2 d S T P . .
C43 C 0.9300(4) 0.0758(8) 0.3872(8) 0.109(4) Uani 1 1 d . U . . .
H43 H 0.9285 0.1259 0.3802 0.130 Uiso 1 1 calc R U . . .
Cl3 Cl 0.94863(15) 0.0397(3) 0.3040(3) 0.1438(17) Uani 1 1 d . . . . .
Cl4 Cl 0.96075(14) 0.0590(2) 0.4653(2) 0.1245(14) Uani 1 1 d . . . . .
Cl5 Cl 0.87538(12) 0.04429(18) 0.4035(3) 0.1168(13) Uani 1 1 d . . . . .
O10 O 0.7459(3) 0.8087(5) 0.1877(6) 0.163(5) Uani 1 1 d D . . . .
O11 O 0.7500 0.7500 0.3036(4) 0.181(8) Uani 1 2 d DS T P . .
O12 O 0.8089(2) 0.7530(6) 0.2260(6) 0.077(4) Uani 0.5 1 d D . P . .
Cl6 Cl 0.76056(12) 0.7477(4) 0.2247(2) 0.0445(14) Uani 0.5 1 d D U P . .
C44 C 1.0349(3) 0.1323(5) 0.0608(7) 0.0667(11) Uani 0.788(9) 1 d D U P A 1
C45 C 1.0653(3) 0.1806(5) 0.0883(7) 0.0664(15) Uani 0.788(9) 1 d D U P A 1
H45A H 1.0933 0.1584 0.0986 0.100 Uiso 0.788(9) 1 calc R U P A 1
H45B H 1.0541 0.2008 0.1355 0.100 Uiso 0.788(9) 1 calc R U P A 1
H45C H 1.0695 0.2161 0.0500 0.100 Uiso 0.788(9) 1 calc R U P A 1
N11 N 1.0117(3) 0.0964(5) 0.0348(6) 0.0676(12) Uani 0.788(9) 1 d D U P A 1
C44A C 1.0190(15) 0.1014(12) 0.0763(12) 0.0668(10) Uani 0.212(9) 1 d D U P A 2
C45A C 1.0226(14) 0.0579(14) 0.1404(13) 0.0668(10) Uani 0.212(9) 1 d D U P A 2
H45D H 1.0178 0.0111 0.1243 0.100 Uiso 0.212(9) 1 calc R U P A 2
H45E H 1.0007 0.0704 0.1786 0.100 Uiso 0.212(9) 1 calc R U P A 2
H45F H 1.0519 0.0621 0.1626 0.100 Uiso 0.212(9) 1 calc R U P A 2
N11A N 1.0168(13) 0.1373(12) 0.0286(12) 0.0670(13) Uani 0.212(9) 1 d D U P A 2

loop_
_atom_site_aniso_label
_atom_site_aniso_U_11
_atom_site_aniso_U_22
_atom_site_aniso_U_33
_atom_site_aniso_U_23
_atom_site_aniso_U_13
_atom_site_aniso_U_12
C1 0.037(4) 0.037(4) 0.043(4) -0.001(3) -0.003(4) -0.004(3)
C2 0.038(4) 0.029(4) 0.039(4) 0.004(3) -0.007(3) -0.003(3)
C3 0.052(5) 0.038(4) 0.042(5) -0.008(4) -0.011(4) -0.013(4)
C4 0.063(6) 0.044(5) 0.037(4) -0.006(4) -0.005(4) -0.003(4)
C5 0.050(5) 0.049(5) 0.040(4) -0.010(4) -0.005(4) -0.008(4)
C6 0.033(4) 0.035(4) 0.036(4) 0.006(3) -0.006(3) 0.002(3)
C7 0.045(5) 0.047(5) 0.048(5) 0.017(4) -0.006(4) -0.011(4)
C8 0.042(4) 0.039(5) 0.036(4) 0.003(3) -0.002(3) -0.003(3)
C9 0.054(5) 0.039(5) 0.043(5) 0.004(4) -0.006(4) -0.008(4)
C10 0.049(5) 0.044(5) 0.038(4) -0.003(4) 0.000(4) -0.002(4)
C11 0.067(6) 0.036(5) 0.067(6) -0.006(4) 0.006(5) -0.014(4)
C12 0.069(7) 0.063(7) 0.159(13) 0.001(8) -0.018(8) -0.031(6)
C13 0.055(7) 0.072(8) 0.240(19) 0.039(10) -0.048(9) -0.017(6)
C14 0.054(6) 0.049(6) 0.158(12) 0.025(7) -0.033(7) -0.010(5)
C15 0.045(4) 0.032(4) 0.045(4) -0.001(3) -0.015(4) 0.001(3)
C16 0.044(5) 0.045(5) 0.029(4) 0.001(3) -0.003(3) 0.004(3)
C17 0.050(5) 0.034(4) 0.039(4) 0.006(3) -0.006(4) 0.011(3)
C18 0.065(6) 0.038(5) 0.055(5) 0.009(4) -0.007(5) 0.017(4)
C19 0.067(6) 0.020(4) 0.046(5) 0.002(3) 0.000(4) 0.009(3)
C20 0.058(5) 0.040(5) 0.036(4) 0.005(3) -0.004(4) -0.003(4)
C21 0.052(5) 0.028(4) 0.036(4) 0.002(3) -0.003(4) -0.002(3)
C22 0.059(5) 0.029(4) 0.043(5) 0.004(3) -0.005(4) -0.004(4)
C23 0.048(5) 0.041(5) 0.049(5) 0.005(4) -0.008(4) -0.014(4)
C24 0.050(4) 0.054(5) 0.047(4) 0.002(4) -0.011(4) -0.019(4)
C25 0.073(6) 0.069(6) 0.059(5) 0.006(5) -0.001(5) -0.024(5)
C26 0.074(8) 0.090(8) 0.080(8) 0.007(6) -0.033(7) -0.024(6)
C27 0.056(6) 0.079(7) 0.091(9) -0.005(6) -0.004(6) 0.000(5)
C28 0.060(6) 0.067(6) 0.048(5) 0.002(4) -0.010(5) 0.002(5)
C29 0.038(4) 0.036(4) 0.036(4) -0.007(3) -0.004(3) 0.005(3)
C30 0.029(4) 0.028(4) 0.041(4) -0.007(3) 0.006(3) 0.003(3)
C31 0.031(4) 0.044(4) 0.043(4) -0.008(4) 0.010(3) 0.002(3)
C32 0.045(4) 0.041(4) 0.031(4) 0.001(3) 0.001(3) 0.000(3)
C33 0.039(4) 0.033(4) 0.025(4) 0.000(3) 0.001(3) -0.001(3)
C34 0.033(4) 0.025(4) 0.033(4) -0.004(3) -0.002(3) -0.001(3)
C35 0.023(3) 0.026(3) 0.031(4) 0.000(3) -0.002(3) 0.001(3)
C36 0.029(4) 0.030(4) 0.031(4) -0.004(3) -0.005(3) 0.002(3)
C37 0.031(4) 0.021(3) 0.030(4) -0.002(3) -0.005(3) 0.002(3)
C38 0.046(4) 0.033(4) 0.032(4) -0.003(3) 0.003(3) 0.005(3)
C39 0.040(4) 0.053(5) 0.034(4) -0.008(4) -0.007(3) 0.013(4)
C40 0.033(4) 0.047(5) 0.051(5) 0.002(4) 0.006(4) 0.002(3)
C41 0.040(4) 0.050(5) 0.042(4) 0.007(4) 0.008(4) 0.003(4)
C42 0.039(4) 0.043(4) 0.035(4) 0.004(3) 0.001(3) 0.007(3)
N1 0.034(3) 0.028(3) 0.038(3) -0.002(3) -0.008(3) 0.004(2)
N2 0.037(3) 0.024(3) 0.036(3) 0.005(3) -0.005(3) 0.000(2)
N3 0.041(4) 0.034(3) 0.033(3) 0.007(3) 0.000(3) -0.002(3)
N4 0.046(4) 0.046(4) 0.073(5) 0.028(4) -0.013(4) -0.011(3)
N5 0.039(4) 0.034(3) 0.037(3) 0.001(3) -0.008(3) -0.003(3)
N6 0.054(4) 0.025(3) 0.038(4) 0.004(3) -0.005(3) -0.007(3)
N7 0.046(4) 0.048(4) 0.040(4) -0.002(3) 0.005(3) -0.007(3)
N8 0.033(3) 0.026(3) 0.035(3) 0.000(3) -0.004(3) 0.000(2)
N9 0.030(3) 0.023(3) 0.029(3) 0.000(2) -0.004(2) 0.004(2)
N10 0.032(3) 0.031(3) 0.028(3) 0.003(2) 0.001(3) -0.001(2)
S1 0.0525(14) 0.0674(16) 0.114(2) 0.0520(16) -0.0248(15) -0.0118(12)
S2 0.0559(14) 0.0678(15) 0.0399(11) -0.0022(11) -0.0013(10) -0.0063(11)
S3 0.0340(9) 0.0243(9) 0.0409(10) 0.0013(8) -0.0040(8) -0.0004(7)
O1 0.041(3) 0.041(3) 0.044(3) 0.008(3) 0.002(2) -0.003(2)
O2 0.057(4) 0.059(4) 0.047(4) 0.011(3) -0.006(3) -0.012(3)
O3 0.035(3) 0.027(3) 0.033(3) 0.004(2) -0.002(2) 0.004(2)
Zn1 0.0321(5) 0.0249(5) 0.0344(5) 0.0008(3) -0.0051(4) 0.0008(3)
O4 0.073(4) 0.099(5) 0.034(3) -0.012(3) 0.012(3) 0.025(4)
O5 0.025(3) 0.094(5) 0.059(4) -0.018(3) -0.003(3) -0.004(3)
O6 0.070(4) 0.051(4) 0.109(6) 0.006(4) 0.000(4) 0.003(3)
O7 0.043(3) 0.065(4) 0.053(3) 0.003(3) -0.018(3) 0.000(3)
Cl1 0.0338(10) 0.0591(13) 0.0436(11) -0.0032(9) 0.0007(9) 0.0014(9)
O8 0.047(3) 0.040(3) 0.033(3) -0.005(2) 0.009(2) -0.003(2)
O9 0.051(3) 0.044(3) 0.047(3) 0.018(3) 0.013(3) -0.006(3)
Cl2 0.0404(13) 0.0301(12) 0.0278(12) 0.000 0.000 -0.0073(10)
C43 0.114(8) 0.117(8) 0.095(7) -0.023(6) -0.016(6) 0.046(7)
Cl3 0.136(3) 0.184(4) 0.111(3) -0.032(3) -0.030(3) 0.063(3)
Cl4 0.129(3) 0.123(3) 0.122(3) -0.031(2) -0.043(2) 0.025(2)
Cl5 0.090(2) 0.088(2) 0.172(4) -0.006(2) -0.023(2) 0.0028(18)
O10 0.092(6) 0.168(10) 0.227(12) 0.144(9) 0.021(7) 0.020(7)
O11 0.25(2) 0.22(2) 0.073(10) 0.000 0.000 -0.021(16)
O12 0.077(9) 0.050(7) 0.103(11) -0.008(7) -0.044(8) 0.007(7)
Cl6 0.049(4) 0.038(2) 0.0467(19) -0.003(2) -0.0002(17) -0.009(4)
C44 0.0530(19) 0.072(2) 0.075(2) -0.0258(19) 0.0112(18) 0.0011(18)
C45 0.054(3) 0.072(3) 0.073(3) -0.026(3) 0.010(3) 0.000(3)
N11 0.054(2) 0.073(2) 0.076(2) -0.026(2) 0.011(2) 0.001(2)
C44A 0.0532(18) 0.0724(19) 0.0749(19) -0.0256(18) 0.0112(17) 0.0013(17)
C45A 0.0532(18) 0.0724(19) 0.0749(19) -0.0256(18) 0.0112(17) 0.0013(17)
N11A 0.053(2) 0.072(2) 0.075(2) -0.026(2) 0.011(2) 0.001(2)

loop_
_atom_type_symbol
_atom_type_description
_atom_type_scat_dispersion_real
_atom_type_scat_dispersion_imag
_atom_type_scat_source
C C 0.0033 0.0016 'International Tables Vol C Tables 4.2.6.8 and 6.1.1.4'
H H 0.0000 0.0000 'International Tables Vol C Tables 4.2.6.8 and 6.1.1.4'
N N 0.0061 0.0033 'International Tables Vol C Tables 4.2.6.8 and 6.1.1.4'
S S 0.1246 0.1234 'International Tables Vol C Tables 4.2.6.8 and 6.1.1.4'
O O 0.0106 0.0060 'International Tables Vol C Tables 4.2.6.8 and 6.1.1.4'
Zn Zn 0.2839 1.4301 'International Tables Vol C Tables 4.2.6.8 and 6.1.1.4'
Cl Cl 0.1484 0.1585 'International Tables Vol C Tables 4.2.6.8 and 6.1.1.4'

loop_
_geom_angle_atom_site_label_1
_geom_angle_atom_site_label_2
_geom_angle_atom_site_label_3
_geom_angle
_geom_angle_site_symmetry_1
_geom_angle_site_symmetry_3
N1 C1 C2 111.4(6) . .
N1 C1 H1A 109.4 . .
C2 C1 H1A 109.4 . .
N1 C1 H1B 109.4 . .
C2 C1 H1B 109.4 . .
H1A C1 H1B 108.0 . .
N2 C2 C3 122.2(7) . .
N2 C2 C1 116.5(6) . .
C3 C2 C1 121.2(7) . .
C4 C3 C2 119.1(7) . .
C4 C3 H3 120.4 . .
C2 C3 H3 120.4 . .
C5 C4 C3 119.5(7) . .
C5 C4 H4 120.3 . .
C3 C4 H4 120.3 . .
C4 C5 C6 118.3(8) . .
C4 C5 H5 120.9 . .
C6 C5 H5 120.9 . .
N2 C6 C5 123.4(7) . .
N2 C6 N3 116.5(6) . .
C5 C6 N3 120.0(7) . .
N3 C7 N4 115.5(7) . .
N3 C7 S1 124.3(6) . .
N4 C7 S1 120.2(6) . .
O1 C8 N4 121.9(7) . .
O1 C8 C9 120.5(7) . .
N4 C8 C9 117.6(7) . .
C14 C9 C10 119.5(8) . .
C14 C9 C8 116.7(7) . .
C10 C9 C8 123.8(8) . .
C11 C10 C9 119.5(8) . .
C11 C10 H10 120.2 . .
C9 C10 H10 120.2 . .
C12 C11 C10 120.7(9) . .
C12 C11 H11 119.6 . .
C10 C11 H11 119.6 . .
C11 C12 C13 120.3(10) . .
C11 C12 H12 119.9 . .
C13 C12 H12 119.9 . .
C12 C13 C14 118.7(11) . .
C12 C13 H13 120.6 . .
C14 C13 H13 120.6 . .
C9 C14 C13 121.2(9) . .
C9 C14 H14 119.4 . .
C13 C14 H14 119.4 . .
N1 C15 C16 110.5(6) . .
N1 C15 H15A 109.5 . .
C16 C15 H15A 109.5 . .
N1 C15 H15B 109.5 . .
C16 C15 H15B 109.5 . .
H15A C15 H15B 108.1 . .
N5 C16 C17 122.3(7) . .
N5 C16 C15 117.0(6) . .
C17 C16 C15 120.6(7) . .
C18 C17 C16 119.3(7) . .
C18 C17 H17 120.4 . .
C16 C17 H17 120.4 . .
C17 C18 C19 119.5(7) . .
C17 C18 H18 120.2 . .
C19 C18 H18 120.2 . .
C20 C19 C18 118.2(8) . .
C20 C19 H19 120.9 . .
C18 C19 H19 120.9 . .
N5 C20 C19 122.6(8) . .
N5 C20 N6 118.0(7) . .
C19 C20 N6 119.4(7) . .
N6 C21 N7 116.4(7) . .
N6 C21 S2 124.7(6) . .
N7 C21 S2 118.8(6) . .
O2 C22 N7 121.6(8) . .
O2 C22 C23 120.7(8) . .
N7 C22 C23 117.6(7) . .
C24 C23 C28 119.8(8) . .
C24 C23 C22 122.7(8) . .
C28 C23 C22 117.5(8) . .
C23 C24 C25 119.6(9) . .
C23 C24 H24 120.2 . .
C25 C24 H24 120.2 . .
C26 C25 C24 119.1(10) . .
C26 C25 H25 120.4 . .
C24 C25 H25 120.4 . .
C25 C26 C27 121.8(10) . .
C25 C26 H26 119.1 . .
C27 C26 H26 119.1 . .
C28 C27 C26 118.7(10) . .
C28 C27 H27 120.6 . .
C26 C27 H27 120.6 . .
C27 C28 C23 120.9(9) . .
C27 C28 H28 119.6 . .
C23 C28 H28 119.6 . .
N1 C29 C30 110.8(6) . .
N1 C29 H29A 109.5 . .
C30 C29 H29A 109.5 . .
N1 C29 H29B 109.5 . .
C30 C29 H29B 109.5 . .
H29A C29 H29B 108.1 . .
N8 C30 C31 122.5(7) . .
N8 C30 C29 114.8(6) . .
C31 C30 C29 122.7(6) . .
C32 C31 C30 119.1(7) . .
C32 C31 H31 120.5 . .
C30 C31 H31 120.5 . .
C31 C32 C33 119.3(7) . .
C31 C32 H32 120.4 . .
C33 C32 H32 120.4 . .
C34 C33 C32 117.5(7) . .
C34 C33 H33 121.2 . .
C32 C33 H33 121.2 . .
N8 C34 C33 123.8(6) . .
N8 C34 N9 119.2(6) . .
C33 C34 N9 116.8(6) . .
N9 C35 N10 116.1(6) . .
N9 C35 S3 128.1(5) . .
N10 C35 S3 115.7(5) . .
O3 C36 N10 120.0(6) . .
O3 C36 C37 124.5(6) . .
N10 C36 C37 115.5(6) . .
C42 C37 C38 119.2(6) . .
C42 C37 C36 123.2(6) . .
C38 C37 C36 117.5(6) . .
C39 C38 C37 120.0(7) . .
C39 C38 H38 120.0 . .
C37 C38 H38 120.0 . .
C38 C39 C40 120.1(7) . .
C38 C39 H39 119.9 . .
C40 C39 H39 119.9 . .
C41 C40 C39 119.6(7) . .
C41 C40 H40 120.2 . .
C39 C40 H40 120.2 . .
C42 C41 C40 120.1(7) . .
C42 C41 H41 119.9 . .
C40 C41 H41 119.9 . .
C37 C42 C41 120.9(7) . .
C37 C42 H42 119.5 . .
C41 C42 H42 119.5 . .
C29 N1 C15 114.2(6) . .
C29 N1 C1 113.1(6) . .
C15 N1 C1 111.3(6) . .
C29 N1 Zn1 105.1(4) . .
C15 N1 Zn1 106.4(4) . .
C1 N1 Zn1 106.0(4) . .
C6 N2 C2 117.4(6) . .
C6 N2 Zn1 128.2(5) . .
C2 N2 Zn1 114.4(5) . .
C7 N3 C6 121.9(6) . .
C7 N3 H3A 119.1 . .
C6 N3 H3A 119.1 . .
C8 N4 C7 128.6(7) . .
C8 N4 H4A 115.7 . .
C7 N4 H4A 115.7 . .
C20 N5 C16 117.9(6) . .
C20 N5 Zn1 128.5(5) . .
C16 N5 Zn1 113.6(5) . .
C21 N6 C20 120.2(7) . .
C21 N6 H6 119.9 . .
C20 N6 H6 119.9 . .
C21 N7 C22 127.6(7) . .
C21 N7 H7 116.2 . .
C22 N7 H7 116.2 . .
C34 N8 C30 117.8(6) . .
C34 N8 Zn1 128.3(5) . .
C30 N8 Zn1 113.3(4) . .
C35 N9 C34 129.7(5) . .
C35 N9 H9 115.2 . .
C34 N9 H9 115.2 . .
C35 N10 C36 129.1(6) . .
C35 N10 H10A 115.5 . .
C36 N10 H10A 115.5 . .
C35 S3 Zn1 101.3(2) . .
N2 Zn1 N5 115.7(2) . .
N2 Zn1 N8 108.0(2) . .
N5 Zn1 N8 123.0(2) . .
N2 Zn1 N1 78.6(2) . .
N5 Zn1 N1 78.7(2) . .
N8 Zn1 N1 76.1(2) . .
N2 Zn1 S3 108.67(16) . .
N5 Zn1 S3 107.96(17) . .
N8 Zn1 S3 89.64(16) . .
N1 Zn1 S3 165.51(17) . .
O6 Cl1 O5 107.9(4) . .
O6 Cl1 O4 109.8(4) . .
O5 Cl1 O4 109.2(4) . .
O6 Cl1 O7 110.3(4) . .
O5 Cl1 O7 110.3(4) . .
O4 Cl1 O7 109.3(4) . .
O8 Cl2 O8 109.9(4) 2_655 .
O8 Cl2 O9 109.2(3) 2_655 .
O8 Cl2 O9 109.4(3) . .
O8 Cl2 O9 109.4(3) 2_655 2_655
O8 Cl2 O9 109.2(3) . 2_655
O9 Cl2 O9 109.6(5) . 2_655
Cl4 C43 Cl3 114.7(7) . .
Cl4 C43 Cl5 108.6(8) . .
Cl3 C43 Cl5 107.3(8) . .
Cl4 C43 H43 108.7 . .
Cl3 C43 H43 108.7 . .
Cl5 C43 H43 108.7 . .
Cl6 O10 Cl6 26.9(3) 2_665 .
Cl6 O11 Cl6 26.5(3) 2_665 .
Cl6 O12 Cl6 3.7(5) . 2_665
Cl6 Cl6 O10 88.3(12) 2_665 2_665
Cl6 Cl6 O11 76.73(16) 2_665 .
O10 Cl6 O11 118.5(8) 2_665 .
Cl6 Cl6 O10 64.9(11) 2_665 .
O10 Cl6 O10 116.4(11) 2_665 .
O11 Cl6 O10 109.9(6) . .
Cl6 Cl6 O12 167.9(16) 2_665 .
O10 Cl6 O12 102.6(6) 2_665 .
O11 Cl6 O12 102.1(5) . .
O10 Cl6 O12 105.0(6) . .
Cl6 Cl6 O12 8.4(11) 2_665 2_665
O10 Cl6 O12 81.3(5) 2_665 2_665
O11 Cl6 O12 76.3(3) . 2_665
O10 Cl6 O12 72.5(5) . 2_665
O12 Cl6 O12 176.0(6) . 2_665
N11 C44 C45 175.4(13) . .
C44 C45 H45A 109.5 . .
C44 C45 H45B 109.5 . .
H45A C45 H45B 109.5 . .
C44 C45 H45C 109.5 . .
H45A C45 H45C 109.5 . .
H45B C45 H45C 109.5 . .
N11A C44A C45A 177(3) . .
C44A C45A H45D 109.5 . .
C44A C45A H45E 109.5 . .
H45D C45A H45E 109.5 . .
C44A C45A H45F 109.5 . .
H45D C45A H45F 109.5 . .
H45E C45A H45F 109.5 . .

loop_
_geom_bond_atom_site_label_1
_geom_bond_atom_site_label_2
_geom_bond_distance
_geom_bond_site_symmetry_2
C1 N1 1.477(9) .
C1 C2 1.500(10) .
C1 H1A 0.9900 .
C1 H1B 0.9900 .
C2 N2 1.341(9) .
C2 C3 1.376(10) .
C3 C4 1.371(11) .
C3 H3 0.9500 .
C4 C5 1.367(11) .
C4 H4 0.9500 .
C5 C6 1.373(10) .
C5 H5 0.9500 .
C6 N2 1.339(9) .
C6 N3 1.430(9) .
C7 N3 1.328(9) .
C7 N4 1.401(10) .
C7 S1 1.649(8) .
C8 O1 1.230(9) .
C8 N4 1.352(10) .
C8 C9 1.481(11) .
C9 C14 1.361(12) .
C9 C10 1.403(11) .
C10 C11 1.388(11) .
C10 H10 0.9500 .
C11 C12 1.363(14) .
C11 H11 0.9500 .
C12 C13 1.397(15) .
C12 H12 0.9500 .
C13 C14 1.398(14) .
C13 H13 0.9500 .
C14 H14 0.9500 .
C15 N1 1.461(9) .
C15 C16 1.514(10) .
C15 H15A 0.9900 .
C15 H15B 0.9900 .
C16 N5 1.344(9) .
C16 C17 1.372(10) .
C17 C18 1.367(11) .
C17 H17 0.9500 .
C18 C19 1.382(12) .
C18 H18 0.9500 .
C19 C20 1.381(11) .
C19 H19 0.9500 .
C20 N5 1.342(10) .
C20 N6 1.427(10) .
C21 N6 1.344(9) .
C21 N7 1.383(10) .
C21 S2 1.664(8) .
C22 O2 1.240(9) .
C22 N7 1.386(10) .
C22 C23 1.489(11) .
C23 C24 1.380(11) .
C23 C28 1.384(12) .
C24 C25 1.394(12) .
C24 H24 0.9500 .
C25 C26 1.373(15) .
C25 H25 0.9500 .
C26 C27 1.376(15) .
C26 H26 0.9500 .
C27 C28 1.372(13) .
C27 H27 0.9500 .
C28 H28 0.9500 .
C29 N1 1.459(9) .
C29 C30 1.511(10) .
C29 H29A 0.9900 .
C29 H29B 0.9900 .
C30 N8 1.348(9) .
C30 C31 1.373(10) .
C31 C32 1.371(10) .
C31 H31 0.9500 .
C32 C33 1.405(10) .
C32 H32 0.9500 .
C33 C34 1.368(9) .
C33 H33 0.9500 .
C34 N8 1.335(9) .
C34 N9 1.424(9) .
C35 N9 1.320(8) .
C35 N10 1.383(8) .
C35 S3 1.693(7) .
C36 O3 1.239(8) .
C36 N10 1.388(8) .
C36 C37 1.476(9) .
C37 C42 1.372(10) .
C37 C38 1.401(9) .
C38 C39 1.381(10) .
C38 H38 0.9500 .
C39 C40 1.387(11) .
C39 H39 0.9500 .
C40 C41 1.383(11) .
C40 H40 0.9500 .
C41 C42 1.378(10) .
C41 H41 0.9500 .
C42 H42 0.9500 .
N1 Zn1 2.165(6) .
N2 Zn1 2.106(6) .
N3 H3A 0.8800 .
N4 H4A 0.8800 .
N5 Zn1 2.111(6) .
N6 H6 0.8800 .
N7 H7 0.8800 .
N8 Zn1 2.150(6) .
N9 H9 0.8800 .
N10 H10A 0.8800 .
S3 Zn1 2.3461(19) .
O4 Cl1 1.438(6) .
O5 Cl1 1.430(5) .
O6 Cl1 1.428(7) .
O7 Cl1 1.440(5) .
O8 Cl2 1.437(5) .
O9 Cl2 1.443(5) .
Cl2 O8 1.437(5) 2_655
Cl2 O9 1.443(5) 2_655
C43 Cl4 1.694(13) .
C43 Cl3 1.722(13) .
C43 Cl5 1.805(15) .
C43 H43 1.0000 .
O10 Cl6 1.307(11) 2_665
O10 Cl6 1.443(7) .
O11 Cl6 1.422(7) 2_665
O11 Cl6 1.422(7) .
O12 Cl6 1.482(7) .
O12 Cl6 2.125(8) 2_665
Cl6 Cl6 0.652(7) 2_665
Cl6 O10 1.307(11) 2_665
Cl6 O12 2.125(8) 2_665
C44 N11 1.1011(9) .
C44 C45 1.4205(9) .
C45 H45A 0.9800 .
C45 H45B 0.9800 .
C45 H45C 0.9800 .
C44A N11A 1.1004(10) .
C44A C45A 1.4203(10) .
C45A H45D 0.9800 .
C45A H45E 0.9800 .
C45A H45F 0.9800 .
